data_9009792
loop_
_publ_author_name
'Tengner, S.'

_publ_section_title
;
 Uber diselenide und ditelluride von eisen, kobalt und nickel
;
_journal_name_full 'Zeitschrift fur Anorganische und Allgemeine Chemie'
_journal_page_first 126
_journal_page_last 132
_journal_volume 239
_journal_year 1938
_chemical_formula_sum 'Fe Se2'
_chemical_name_mineral Ferroselite
_space_group_IT_number 58
_symmetry_space_group_name_Hall '-P 2n 2'
_symmetry_space_group_name_H-M 'P m n n'
_cell_angle_alpha 90
_cell_angle_beta 90
_cell_angle_gamma 90
_cell_length_a 3.575
_cell_length_b 4.791
_cell_length_c 5.715
_cell_formula_units_Z 2
_cell_volume 97.886
_exptl_crystal_density_diffrn 7.253
_cod_database_code 9009792

loop_
_symmetry_equiv_pos_as_xyz
x,y,z
1/2+x,1/2+y,1/2-z
1/2-x,1/2-y,1/2+z
1/2+x,1/2-y,1/2+z
1/2-x,1/2+y,1/2-z
-x,y,z
x,-y,-z
-x,-y,-z

loop_
_atom_site_label
_atom_site_fract_x
_atom_site_fract_y
_atom_site_fract_z
Fe 0.00000 0.00000 0.00000
Se 0.00000 0.21000 0.37000

_cod_duplicate_entry 1011007
